data_1518412
loop_
_publ_author_name
'Chen, Ming'
'Li, Lingzhi'
'Nie, Han'
'Tong, Jiaqi'
'Yan, Lulin'
'Xu, Bin'
'Sun, Jing Zhi'
'Tian, Wenjing'
'Zhao, Zujin'
'Qin, Anjun'
'Tang, Ben Zhong'

_publ_section_title
;
 Tetraphenylpyrazine-based AIEgens: facile preparation and tunable light
 emission
;
_journal_issue 3
_journal_name_full 'Chem. Sci.'
_journal_page_first 1932
_journal_paper_doi 10.1039/C4SC03365E
_journal_volume 6
_journal_year 2015
_chemical_formula_moiety 'C32 H28 N2 O4'
_chemical_formula_sum 'C32 H28 N2 O4'
_chemical_formula_weight 504.56
_chemical_name_systematic TPP-4M
_space_group_IT_number 2
_symmetry_cell_setting triclinic
_symmetry_space_group_name_Hall '-P 1'
_symmetry_space_group_name_H-M 'P -1'
_atom_sites_solution_hydrogens geom
_atom_sites_solution_primary direct
_atom_sites_solution_secondary difmap
_audit_creation_method SHELXL-97
_audit_update_record
;
2014-10-30 deposited with the CCDC.
2014-12-11 downloaded from the CCDC.
;
_cell_angle_alpha 68.542(11)
_cell_angle_beta 70.492(10)
_cell_angle_gamma 88.089(9)
_cell_formula_units_Z 2
_cell_length_a 9.7680(11)
_cell_length_b 12.3063(14)
_cell_length_c 12.4687(14)
_cell_measurement_reflns_used 1948
_cell_measurement_temperature 293(2)
_cell_measurement_theta_max 29.4335
_cell_measurement_theta_min 2.9851
_cell_volume 1308.1(3)
_computing_cell_refinement 'CrysAlis PRO (Agilent Technologies, 2011)'
_computing_data_collection 'CrysAlis PRO'
_computing_data_reduction 'CrysAlis PRO'
_computing_molecular_graphics 'OLEX2 (Dolomanov et al., 2009)'
_computing_publication_material OLEX2
_computing_structure_refinement 'SHELXL-97 (Sheldrick, 2008)'
_computing_structure_solution 'SHELXS-97 (Sheldrick, 2008)'
_diffrn_ambient_temperature 293(2)
_diffrn_detector_area_resol_mean 10.3592
_diffrn_measured_fraction_theta_full 0.997
_diffrn_measured_fraction_theta_max 0.997
_diffrn_measurement_device_type 'Xcalibur, Atlas, Gemini ultra'
_diffrn_measurement_method '\w scans'
_diffrn_radiation_monochromator graphite
_diffrn_radiation_source 'fine-focus sealed tube'
_diffrn_radiation_type MoK\a
_diffrn_radiation_wavelength 0.71073
_diffrn_reflns_av_R_equivalents 0.0340
_diffrn_reflns_av_sigmaI/netI 0.0632
_diffrn_reflns_limit_h_max 11
_diffrn_reflns_limit_h_min -11
_diffrn_reflns_limit_k_max 14
_diffrn_reflns_limit_k_min -10
_diffrn_reflns_limit_l_max 15
_diffrn_reflns_limit_l_min -13
_diffrn_reflns_number 8065
_diffrn_reflns_theta_full 25.35
_diffrn_reflns_theta_max 25.35
_diffrn_reflns_theta_min 2.99
_exptl_absorpt_coefficient_mu 0.085
_exptl_absorpt_correction_T_max 0.9866
_exptl_absorpt_correction_T_min 0.9750
_exptl_absorpt_correction_type multi-scan
_exptl_absorpt_process_details
;
CrysAlis PRO (Agilent Technologies, 2011) 
;
_exptl_crystal_colour colorless
_exptl_crystal_density_diffrn 1.281
_exptl_crystal_density_method 'not measured'
_exptl_crystal_description needle
_exptl_crystal_F_000 532
_exptl_crystal_preparation Luminescent
_exptl_crystal_size_max 0.30
_exptl_crystal_size_mid 0.18
_exptl_crystal_size_min 0.16
_refine_diff_density_max 0.360
_refine_diff_density_min -0.280
_refine_diff_density_rms 0.074
_refine_ls_extinction_coef 0.029(5)
_refine_ls_extinction_expression Fc^*^=kFc[1+0.001xFc^2^\l^3^/sin(2\q)]^-1/4^
_refine_ls_extinction_method SHELXL
_refine_ls_goodness_of_fit_ref 1.102
_refine_ls_hydrogen_treatment mixed
_refine_ls_matrix_type full
_refine_ls_number_parameters 348
_refine_ls_number_reflns 4774
_refine_ls_number_restraints 0
_refine_ls_restrained_S_all 1.102
_refine_ls_R_factor_all 0.1215
_refine_ls_R_factor_gt 0.0894
_refine_ls_shift/su_max 0.000
_refine_ls_shift/su_mean 0.000
_refine_ls_structure_factor_coef Fsqd
_refine_ls_weighting_details 'calc w=1/[\s^2^(Fo^2^)+(0.0908P)^2^+3.9827P] where P=(Fo^2^+2Fc^2^)/3'
_refine_ls_weighting_scheme calc
_refine_ls_wR_factor_gt 0.2711
_refine_ls_wR_factor_ref 0.2907
_reflns_number_gt 3246
_reflns_number_total 4774
_reflns_threshold_expression >2sigma(I)
_cod_data_source_file c4sc03365e2.cif
_cod_data_source_block TPP-4M
_cod_depositor_comments
;
The following automatic conversions were performed:

'_symmetry_cell_setting' value 'Triclinic' changed to 'triclinic'
according to
/usr/data/users/saulius/crontab/automatic-downloads/rss-feeds/RSC/lib/dictionaries/cif_core.dic
dictionary named 'cif_core.dic' version 2.4.2 from 2011-04-26.

Automatic conversion script
Id: cif_fix_values 2935 2014-11-11 08:27:57Z andrius 

 Adding full bibliography for 1518409--1518412.cif.
;
_cod_original_cell_volume 1308.1(2)
_cod_database_code 1518412

loop_
_symmetry_equiv_pos_as_xyz
'x, y, z'
'-x, -y, -z'

loop_
_atom_site_label
_atom_site_type_symbol
_atom_site_fract_x
_atom_site_fract_y
_atom_site_fract_z
_atom_site_U_iso_or_equiv
_atom_site_adp_type
_atom_site_occupancy
_atom_site_symmetry_multiplicity
_atom_site_calc_flag
_atom_site_refinement_flags
O1 O 0.5734(5) 0.1380(4) 0.2842(5) 0.0781(15) Uani 1 1 d .
O2 O 0.1957(5) -0.0401(3) 0.9655(4) 0.0640(12) Uani 1 1 d .
O3 O 0.9573(4) 0.6518(4) 0.9766(3) 0.0530(10) Uani 1 1 d .
O4 O 1.1485(5) 0.9832(4) 0.2446(4) 0.0670(13) Uani 1 1 d .
N1 N 0.7533(4) 0.5000(3) 0.4856(4) 0.0373(10) Uani 1 1 d .
N2 N 0.6414(4) 0.4161(3) 0.7384(4) 0.0365(9) Uani 1 1 d .
C1 C 0.6684(5) 0.3983(4) 0.5484(4) 0.0338(10) Uani 1 1 d .
C2 C 0.6004(5) 0.3606(4) 0.6778(4) 0.0326(10) Uani 1 1 d .
C3 C 0.7389(5) 0.5116(4) 0.6759(4) 0.0331(10) Uani 1 1 d .
C4 C 0.7846(5) 0.5604(4) 0.5466(4) 0.0335(10) Uani 1 1 d .
C5 C 0.6491(5) 0.3318(4) 0.4759(4) 0.0350(11) Uani 1 1 d .
C6 C 0.6131(5) 0.3873(5) 0.3722(4) 0.0405(12) Uani 1 1 d .
H6 H 0.6062 0.4678 0.3467 0.049 Uiso 1 1 calc R
C7 C 0.5868(6) 0.3274(5) 0.3045(5) 0.0486(13) Uani 1 1 d .
H7 H 0.5610 0.3670 0.2357 0.058 Uiso 1 1 calc R
C8 C 0.5994(6) 0.2081(5) 0.3407(5) 0.0501(14) Uani 1 1 d .
C9 C 0.6396(6) 0.1514(5) 0.4432(6) 0.0520(14) Uani 1 1 d .
H9 H 0.6503 0.0715 0.4668 0.062 Uiso 1 1 calc R
C10 C 0.6638(6) 0.2110(5) 0.5097(5) 0.0449(12) Uani 1 1 d .
H10 H 0.6902 0.1712 0.5780 0.054 Uiso 1 1 calc R
C11 C 0.5406(11) 0.1935(9) 0.1754(9) 0.112(3) Uani 1 1 d .
H11A H 0.6236 0.2453 0.1126 0.168 Uiso 1 1 calc R
H11B H 0.4586 0.2378 0.1915 0.168 Uiso 1 1 calc R
H11C H 0.5173 0.1351 0.1483 0.168 Uiso 1 1 calc R
C12 C 0.4867(5) 0.2596(4) 0.7531(4) 0.0348(11) Uani 1 1 d .
C13 C 0.3827(5) 0.2331(4) 0.7104(4) 0.0386(11) Uani 1 1 d .
H13 H 0.3802 0.2824 0.6341 0.046 Uiso 1 1 calc R
C14 C 0.2829(5) 0.1348(5) 0.7793(5) 0.0447(13) Uani 1 1 d .
H14 H 0.2151 0.1175 0.7488 0.054 Uiso 1 1 calc R
C15 C 0.2841(5) 0.0623(4) 0.8935(5) 0.0425(12) Uani 1 1 d .
C16 C 0.3805(5) 0.0916(5) 0.9408(5) 0.0459(13) Uani 1 1 d .
H16 H 0.3776 0.0453 1.0197 0.055 Uiso 1 1 calc R
C17 C 0.4805(5) 0.1887(5) 0.8718(4) 0.0412(12) Uani 1 1 d .
H17 H 0.5450 0.2075 0.9044 0.049 Uiso 1 1 calc R
C18 C 0.1051(8) -0.0793(6) 0.9146(7) 0.081(2) Uani 1 1 d .
H18A H 0.1641 -0.0827 0.8372 0.122 Uiso 1 1 calc R
H18B H 0.0331 -0.0256 0.9025 0.122 Uiso 1 1 calc R
H18C H 0.0573 -0.1559 0.9700 0.122 Uiso 1 1 calc R
C19 C 0.7935(5) 0.5548(4) 0.7522(4) 0.0337(10) Uani 1 1 d .
C20 C 0.7025(5) 0.5423(5) 0.8699(5) 0.0433(13) Uani 1 1 d .
H20 H 0.6061 0.5109 0.8975 0.052 Uiso 1 1 calc R
C21 C 0.7513(6) 0.5752(5) 0.9471(5) 0.0447(13) Uani 1 1 d .
H21 H 0.6875 0.5677 1.0244 0.054 Uiso 1 1 calc R
C22 C 0.8956(5) 0.6192(4) 0.9083(5) 0.0386(11) Uani 1 1 d .
C23 C 0.9879(5) 0.6319(4) 0.7903(5) 0.0404(12) Uani 1 1 d .
H23 H 1.0847 0.6620 0.7631 0.049 Uiso 1 1 calc R
C24 C 0.9381(5) 0.6009(4) 0.7144(5) 0.0376(11) Uani 1 1 d .
H24 H 1.0015 0.6106 0.6362 0.045 Uiso 1 1 calc R
C25 C 0.8688(7) 0.6368(6) 1.0975(5) 0.0594(16) Uani 1 1 d .
H25A H 0.7948 0.6901 1.0950 0.089 Uiso 1 1 calc R
H25B H 0.9279 0.6526 1.1391 0.089 Uiso 1 1 calc R
H25C H 0.8235 0.5576 1.1406 0.089 Uiso 1 1 calc R
C26 C 0.8725(5) 0.6751(4) 0.4685(4) 0.0346(11) Uani 1 1 d .
C27 C 0.8450(6) 0.7748(4) 0.4952(5) 0.0449(13) Uani 1 1 d .
H27 H 0.7656 0.7713 0.5636 0.054 Uiso 1 1 calc R
C28 C 0.9328(6) 0.8805(5) 0.4227(5) 0.0503(14) Uani 1 1 d .
H28 H 0.9116 0.9467 0.4421 0.060 Uiso 1 1 calc R
C29 C 1.0522(6) 0.8858(5) 0.3213(5) 0.0443(13) Uani 1 1 d .
C30 C 1.0790(5) 0.7882(5) 0.2903(5) 0.0448(13) Uani 1 1 d .
H30 H 1.1573 0.7924 0.2208 0.054 Uiso 1 1 calc R
C31 C 0.9901(5) 0.6846(4) 0.3620(4) 0.0402(12) Uani 1 1 d .
H31 H 1.0082 0.6200 0.3394 0.048 Uiso 1 1 calc R
C32 C 1.1211(10) 1.0891(6) 0.2643(8) 0.091(3) Uani 1 1 d .
H32A H 1.1876 1.1523 0.1971 0.136 Uiso 1 1 calc R
H32B H 1.1344 1.0820 0.3394 0.136 Uiso 1 1 calc R
H32C H 1.0226 1.1051 0.2698 0.136 Uiso 1 1 calc R

loop_
_atom_site_aniso_label
_atom_site_aniso_U_11
_atom_site_aniso_U_22
_atom_site_aniso_U_33
_atom_site_aniso_U_23
_atom_site_aniso_U_13
_atom_site_aniso_U_12
O1 0.096(4) 0.083(3) 0.090(4) -0.060(3) -0.045(3) 0.011(3)
O2 0.065(3) 0.042(2) 0.066(3) -0.004(2) -0.015(2) -0.0230(19)
O3 0.056(2) 0.061(3) 0.047(2) -0.024(2) -0.0185(18) -0.0086(19)
O4 0.074(3) 0.041(2) 0.066(3) -0.009(2) -0.010(2) -0.021(2)
N1 0.043(2) 0.030(2) 0.034(2) -0.0096(18) -0.0089(17) -0.0019(17)
N2 0.037(2) 0.035(2) 0.034(2) -0.0088(18) -0.0109(17) -0.0024(17)
C1 0.035(2) 0.028(2) 0.034(2) -0.007(2) -0.0098(19) -0.0014(19)
C2 0.036(2) 0.028(2) 0.033(2) -0.009(2) -0.0136(19) -0.0018(19)
C3 0.034(2) 0.026(2) 0.035(2) -0.011(2) -0.0078(19) -0.0002(18)
C4 0.033(2) 0.030(2) 0.036(3) -0.015(2) -0.0084(19) 0.0014(19)
C5 0.031(2) 0.033(3) 0.036(3) -0.012(2) -0.0060(19) -0.0027(19)
C6 0.042(3) 0.037(3) 0.037(3) -0.011(2) -0.010(2) -0.001(2)
C7 0.047(3) 0.060(4) 0.044(3) -0.025(3) -0.016(2) 0.003(3)
C8 0.045(3) 0.060(4) 0.057(3) -0.038(3) -0.013(3) -0.001(3)
C9 0.060(3) 0.034(3) 0.064(4) -0.022(3) -0.019(3) 0.004(2)
C10 0.051(3) 0.034(3) 0.047(3) -0.014(2) -0.015(2) 0.004(2)
C11 0.145(8) 0.132(8) 0.143(8) -0.106(7) -0.097(7) 0.057(7)
C12 0.034(2) 0.032(3) 0.033(2) -0.009(2) -0.0067(19) -0.0028(19)
C13 0.038(3) 0.038(3) 0.035(3) -0.008(2) -0.013(2) -0.004(2)
C14 0.039(3) 0.049(3) 0.048(3) -0.019(3) -0.014(2) -0.009(2)
C15 0.039(3) 0.031(3) 0.047(3) -0.010(2) -0.007(2) -0.006(2)
C16 0.041(3) 0.044(3) 0.037(3) 0.001(2) -0.012(2) -0.005(2)
C17 0.042(3) 0.043(3) 0.037(3) -0.008(2) -0.018(2) -0.001(2)
C18 0.072(5) 0.057(4) 0.100(6) -0.026(4) -0.012(4) -0.032(4)
C19 0.034(2) 0.028(2) 0.033(2) -0.009(2) -0.0081(19) -0.0014(19)
C20 0.038(3) 0.048(3) 0.038(3) -0.014(2) -0.006(2) -0.012(2)
C21 0.044(3) 0.051(3) 0.035(3) -0.017(2) -0.006(2) -0.008(2)
C22 0.043(3) 0.029(3) 0.044(3) -0.013(2) -0.018(2) -0.001(2)
C23 0.032(2) 0.041(3) 0.048(3) -0.019(2) -0.011(2) -0.003(2)
C24 0.032(2) 0.035(3) 0.039(3) -0.013(2) -0.005(2) -0.002(2)
C25 0.073(4) 0.063(4) 0.045(3) -0.021(3) -0.022(3) -0.004(3)
C26 0.037(2) 0.029(3) 0.032(2) -0.007(2) -0.010(2) -0.0025(19)
C27 0.061(3) 0.032(3) 0.037(3) -0.013(2) -0.010(2) -0.001(2)
C28 0.074(4) 0.028(3) 0.048(3) -0.014(2) -0.020(3) -0.005(2)
C29 0.046(3) 0.037(3) 0.043(3) -0.006(2) -0.015(2) -0.009(2)
C30 0.038(3) 0.040(3) 0.040(3) -0.007(2) -0.004(2) -0.002(2)
C31 0.042(3) 0.031(3) 0.040(3) -0.009(2) -0.009(2) 0.001(2)
C32 0.124(7) 0.041(4) 0.090(6) -0.017(4) -0.021(5) -0.030(4)

loop_
_atom_type_symbol
_atom_type_description
_atom_type_scat_dispersion_real
_atom_type_scat_dispersion_imag
_atom_type_scat_source
C C 0.0033 0.0016 'International Tables Vol C Tables 4.2.6.8 and 6.1.1.4'
H H 0.0000 0.0000 'International Tables Vol C Tables 4.2.6.8 and 6.1.1.4'
N N 0.0061 0.0033 'International Tables Vol C Tables 4.2.6.8 and 6.1.1.4'
O O 0.0106 0.0060 'International Tables Vol C Tables 4.2.6.8 and 6.1.1.4'

loop_
_geom_angle_atom_site_label_1
_geom_angle_atom_site_label_2
_geom_angle_atom_site_label_3
_geom_angle
C8 O1 C11 117.3(6)
C15 O2 C18 117.6(5)
C22 O3 C25 117.7(4)
C29 O4 C32 118.4(5)
C1 N1 C4 119.6(4)
C2 N2 C3 120.0(4)
N1 C1 C2 119.8(4)
N1 C1 C5 116.6(4)
C2 C1 C5 123.6(4)
N2 C2 C1 119.5(4)
N2 C2 C12 116.6(4)
C1 C2 C12 123.9(4)
N2 C3 C4 119.4(4)
N2 C3 C19 115.3(4)
C4 C3 C19 125.3(4)
N1 C4 C3 120.0(4)
N1 C4 C26 115.3(4)
C3 C4 C26 124.6(4)
C6 C5 C10 117.4(5)
C6 C5 C1 120.3(4)
C10 C5 C1 122.3(4)
C5 C6 C7 122.4(5)
C5 C6 H6 118.8
C7 C6 H6 118.8
C8 C7 C6 119.1(5)
C8 C7 H7 120.5
C6 C7 H7 120.5
O1 C8 C7 125.2(6)
O1 C8 C9 115.7(5)
C7 C8 C9 119.2(5)
C10 C9 C8 121.2(5)
C10 C9 H9 119.4
C8 C9 H9 119.4
C9 C10 C5 120.7(5)
C9 C10 H10 119.7
C5 C10 H10 119.7
O1 C11 H11A 109.5
O1 C11 H11B 109.5
H11A C11 H11B 109.5
O1 C11 H11C 109.5
H11A C11 H11C 109.5
H11B C11 H11C 109.5
C13 C12 C17 117.9(4)
C13 C12 C2 122.1(4)
C17 C12 C2 120.0(4)
C14 C13 C12 121.1(5)
C14 C13 H13 119.4
C12 C13 H13 119.4
C15 C14 C13 119.8(5)
C15 C14 H14 120.1
C13 C14 H14 120.1
O2 C15 C14 124.2(5)
O2 C15 C16 116.0(5)
C14 C15 C16 119.8(4)
C17 C16 C15 120.2(5)
C17 C16 H16 119.9
C15 C16 H16 119.9
C16 C17 C12 120.9(5)
C16 C17 H17 119.6
C12 C17 H17 119.6
O2 C18 H18A 109.5
O2 C18 H18B 109.5
H18A C18 H18B 109.5
O2 C18 H18C 109.5
H18A C18 H18C 109.5
H18B C18 H18C 109.5
C20 C19 C24 117.4(4)
C20 C19 C3 120.0(4)
C24 C19 C3 122.5(4)
C21 C20 C19 122.0(4)
C21 C20 H20 119.0
C19 C20 H20 119.0
C22 C21 C20 119.7(5)
C22 C21 H21 120.2
C20 C21 H21 120.2
O3 C22 C21 125.2(5)
O3 C22 C23 116.1(4)
C21 C22 C23 118.7(4)
C24 C23 C22 121.1(4)
C24 C23 H23 119.4
C22 C23 H23 119.4
C23 C24 C19 121.1(4)
C23 C24 H24 119.4
C19 C24 H24 119.4
O3 C25 H25A 109.5
O3 C25 H25B 109.5
H25A C25 H25B 109.5
O3 C25 H25C 109.5
H25A C25 H25C 109.5
H25B C25 H25C 109.5
C27 C26 C31 117.6(4)
C27 C26 C4 123.1(4)
C31 C26 C4 119.4(4)
C26 C27 C28 121.9(5)
C26 C27 H27 119.0
C28 C27 H27 119.0
C29 C28 C27 119.2(5)
C29 C28 H28 120.4
C27 C28 H28 120.4
O4 C29 C30 115.2(5)
O4 C29 C28 124.9(5)
C30 C29 C28 119.9(5)
C31 C30 C29 120.2(5)
C31 C30 H30 119.9
C29 C30 H30 119.9
C30 C31 C26 121.1(5)
C30 C31 H31 119.4
C26 C31 H31 119.4
O4 C32 H32A 109.5
O4 C32 H32B 109.5
H32A C32 H32B 109.5
O4 C32 H32C 109.5
H32A C32 H32C 109.5
H32B C32 H32C 109.5

loop_
_geom_bond_atom_site_label_1
_geom_bond_atom_site_label_2
_geom_bond_distance
O1 C8 1.373(6)
O1 C11 1.418(10)
O2 C15 1.367(6)
O2 C18 1.430(8)
O3 C22 1.362(6)
O3 C25 1.412(7)
O4 C29 1.368(6)
O4 C32 1.414(8)
N1 C1 1.336(6)
N1 C4 1.345(6)
N2 C2 1.340(6)
N2 C3 1.343(6)
C1 C2 1.421(6)
C1 C5 1.479(6)
C2 C12 1.483(6)
C3 C4 1.410(6)
C3 C19 1.483(6)
C4 C26 1.482(6)
C5 C6 1.380(7)
C5 C10 1.406(7)
C6 C7 1.392(7)
C6 H6 0.9300
C7 C8 1.384(8)
C7 H7 0.9300
C8 C9 1.392(8)
C9 C10 1.367(7)
C9 H9 0.9300
C10 H10 0.9300
C11 H11A 0.9600
C11 H11B 0.9600
C11 H11C 0.9600
C12 C13 1.390(7)
C12 C17 1.398(7)
C13 C14 1.383(7)
C13 H13 0.9300
C14 C15 1.379(7)
C14 H14 0.9300
C15 C16 1.384(7)
C16 C17 1.374(7)
C16 H16 0.9300
C17 H17 0.9300
C18 H18A 0.9600
C18 H18B 0.9600
C18 H18C 0.9600
C19 C20 1.393(7)
C19 C24 1.397(6)
C20 C21 1.386(7)
C20 H20 0.9300
C21 C22 1.385(7)
C21 H21 0.9300
C22 C23 1.399(7)
C23 C24 1.364(7)
C23 H23 0.9300
C24 H24 0.9300
C25 H25A 0.9600
C25 H25B 0.9600
C25 H25C 0.9600
C26 C27 1.381(7)
C26 C31 1.404(7)
C27 C28 1.393(7)
C27 H27 0.9300
C28 C29 1.387(8)
C28 H28 0.9300
C29 C30 1.383(7)
C30 C31 1.378(7)
C30 H30 0.9300
C31 H31 0.9300
C32 H32A 0.9600
C32 H32B 0.9600
C32 H32C 0.9600
